data_4078584
loop_
_publ_author_name
'Guo, Shuai'
'Huynh, Han Vinh'

_publ_section_title
;
 Dipalladium Complexes with Triazolidin-Diylidene Bridges and Their
 Catalytic Activities
;
_journal_issue 12
_journal_name_full Organometallics
_journal_page_first 4565
_journal_paper_doi 10.1021/om3003625
_journal_volume 31
_journal_year 2012
_chemical_formula_sum 'C30 H42 N4 O4 Pd'
_chemical_formula_weight 629.08
_chemical_name_systematic
; 
 ? 
;
_space_group_IT_number 61
_symmetry_cell_setting orthorhombic
_symmetry_space_group_name_Hall '-P 2ac 2ab'
_symmetry_space_group_name_H-M 'P b c a'
_atom_sites_solution_hydrogens geom
_atom_sites_solution_primary direct
_atom_sites_solution_secondary difmap
_audit_creation_method SHELXL-97
_cell_angle_alpha 90.00
_cell_angle_beta 90.00
_cell_angle_gamma 90.00
_cell_formula_units_Z 4
_cell_length_a 16.9882(9)
_cell_length_b 9.9514(5)
_cell_length_c 18.5623(10)
_cell_measurement_reflns_used 2168
_cell_measurement_temperature 223(2)
_cell_measurement_theta_max 22.51
_cell_measurement_theta_min 2.50
_cell_volume 3138.1(3)
_computing_cell_refinement 'Bruker SMART'
_computing_data_collection 'Bruker SMART'
_computing_data_reduction 'Bruker SAINT'
_computing_molecular_graphics 'Bruker SHELXTL'
_computing_publication_material 'Bruker SHELXTL'
_computing_structure_refinement 'SHELXL-97 (Sheldrick, 1997)'
_computing_structure_solution 'SHELXS-97 (Sheldrick, 1990)'
_diffrn_ambient_temperature 223(2)
_diffrn_measured_fraction_theta_full 0.999
_diffrn_measured_fraction_theta_max 0.999
_diffrn_measurement_device_type 'CCD area detector'
_diffrn_measurement_method 'phi and omega scans'
_diffrn_radiation_monochromator graphite
_diffrn_radiation_source 'fine-focus sealed tube'
_diffrn_radiation_type MoK\a
_diffrn_radiation_wavelength 0.71073
_diffrn_reflns_av_R_equivalents 0.0681
_diffrn_reflns_av_sigmaI/netI 0.0522
_diffrn_reflns_limit_h_max 22
_diffrn_reflns_limit_h_min -20
_diffrn_reflns_limit_k_max 12
_diffrn_reflns_limit_k_min -12
_diffrn_reflns_limit_l_max 17
_diffrn_reflns_limit_l_min -24
_diffrn_reflns_number 20932
_diffrn_reflns_theta_full 27.50
_diffrn_reflns_theta_max 27.50
_diffrn_reflns_theta_min 2.19
_exptl_absorpt_coefficient_mu 0.630
_exptl_absorpt_correction_T_max 0.9283
_exptl_absorpt_correction_T_min 0.8051
_exptl_absorpt_correction_type multi-scan
_exptl_absorpt_process_details 'Sadabs, (Sheldrick 2001)'
_exptl_crystal_colour COLOURLESS
_exptl_crystal_density_diffrn 1.332
_exptl_crystal_density_meas ?
_exptl_crystal_density_method 'not measured'
_exptl_crystal_description BLOCK
_exptl_crystal_F_000 1312
_exptl_crystal_size_max 0.36
_exptl_crystal_size_mid 0.20
_exptl_crystal_size_min 0.12
_refine_diff_density_max 0.630
_refine_diff_density_min -0.364
_refine_diff_density_rms 0.077
_refine_ls_extinction_method none
_refine_ls_goodness_of_fit_ref 1.047
_refine_ls_hydrogen_treatment constr
_refine_ls_matrix_type full
_refine_ls_number_parameters 183
_refine_ls_number_reflns 3595
_refine_ls_number_restraints 0
_refine_ls_restrained_S_all 1.047
_refine_ls_R_factor_all 0.0784
_refine_ls_R_factor_gt 0.0465
_refine_ls_shift/su_max 0.001
_refine_ls_shift/su_mean 0.000
_refine_ls_structure_factor_coef Fsqd
_refine_ls_weighting_details 'calc w=1/[\s^2^(Fo^2^)+(0.0348P)^2^+2.7885P] where P=(Fo^2^+2Fc^2^)/3'
_refine_ls_weighting_scheme calc
_refine_ls_wR_factor_gt 0.0949
_refine_ls_wR_factor_ref 0.1062
_reflns_number_gt 2371
_reflns_number_total 3595
_reflns_threshold_expression >2sigma(I)
_cod_data_source_file om3003625_si_002.cif
_cod_data_source_block b234a
_cod_depositor_comments
;
The following automatic conversions were performed:

'_symmetry_cell_setting' value 'Orthorhombic' changed to
'orthorhombic' according to
/home/saulius/struct/CIF-dictionaries/cif_core.dic dictionary named
'cif_core.dic' version 2.4.1 from
2010-06-29.

'_exptl_absorpt_correction_type' value 'Multi-scan'
changed to 'multi-scan' according to
/home/saulius/struct/CIF-dictionaries/cif_core.dic dictionary named
'cif_core.dic' version 2.4.1 from 2010-06-29.

Automatic conversion script
Id: cif_fix_values 1891 2012-01-12 08:04:46Z andrius 

The following automatic conversions were performed:

'_exptl_crystal_density_meas' value 'Not Measured' was changed to '?'
- the value is perceived as not measured.

Automatic conversion script
Id: cif_fix_values 3008 2015-01-20 13:52:24Z robertas 
;
_cod_original_sg_symbol_H-M Pbca
_cod_database_code 4078584

loop_
_symmetry_equiv_pos_as_xyz
'x, y, z'
'-x+1/2, -y, z+1/2'
'-x, y+1/2, -z+1/2'
'x+1/2, -y+1/2, -z'
'-x, -y, -z'
'x-1/2, y, -z-1/2'
'x, -y-1/2, z-1/2'
'-x-1/2, y-1/2, z'

loop_
_atom_site_label
_atom_site_type_symbol
_atom_site_fract_x
_atom_site_fract_y
_atom_site_fract_z
_atom_site_U_iso_or_equiv
_atom_site_adp_type
_atom_site_occupancy
_atom_site_symmetry_multiplicity
_atom_site_calc_flag
_atom_site_refinement_flags
Pd1 Pd 0.0000 0.5000 0.5000 0.02394(11) Uani 1 2 d S
O1 O -0.03078(15) 0.6946(2) 0.49055(11) 0.0319(5) Uani 1 1 d .
O2 O -0.0862(2) 0.6764(3) 0.38268(17) 0.0718(10) Uani 1 1 d .
N1 N 0.13267(15) 0.5947(3) 0.40159(14) 0.0267(6) Uani 1 1 d .
N2 N 0.06780(14) 0.4295(3) 0.35371(13) 0.0230(6) Uani 1 1 d .
C1 C 0.07079(18) 0.5112(3) 0.41195(17) 0.0244(7) Uani 1 1 d .
C2 C 0.17032(17) 0.5658(3) 0.33668(17) 0.0255(7) Uani 1 1 d .
C3 C 0.23554(19) 0.6215(3) 0.30213(19) 0.0348(8) Uani 1 1 d .
H3 H 0.2630 0.6942 0.3224 0.042 Uiso 1 1 calc R
C4 C 0.25829(19) 0.5667(4) 0.23751(19) 0.0384(9) Uani 1 1 d .
H4 H 0.3024 0.6016 0.2133 0.046 Uiso 1 1 calc R
C5 C 0.2169(2) 0.4602(4) 0.2075(2) 0.0389(9) Uani 1 1 d .
H5 H 0.2343 0.4244 0.1634 0.047 Uiso 1 1 calc R
C6 C 0.15110(19) 0.4044(3) 0.24005(17) 0.0308(8) Uani 1 1 d .
H6 H 0.1232 0.3330 0.2189 0.037 Uiso 1 1 calc R
C7 C 0.12867(18) 0.4598(3) 0.30551(17) 0.0234(7) Uani 1 1 d .
C8 C 0.1549(2) 0.7010(3) 0.45348(19) 0.0349(8) Uani 1 1 d .
H8 H 0.1143 0.7018 0.4917 0.042 Uiso 1 1 calc R
C9 C 0.2324(3) 0.6684(5) 0.4892(2) 0.0666(14) Uani 1 1 d .
H9A H 0.2285 0.5820 0.5132 0.100 Uiso 1 1 calc R
H9B H 0.2449 0.7374 0.5243 0.100 Uiso 1 1 calc R
H9C H 0.2736 0.6647 0.4530 0.100 Uiso 1 1 calc R
C10 C 0.1539(2) 0.8388(4) 0.4182(2) 0.0523(11) Uani 1 1 d .
H10A H 0.1962 0.8445 0.3832 0.078 Uiso 1 1 calc R
H10B H 0.1611 0.9075 0.4547 0.078 Uiso 1 1 calc R
H10C H 0.1038 0.8523 0.3942 0.078 Uiso 1 1 calc R
C11 C 0.00455(18) 0.3295(3) 0.34275(18) 0.0280(7) Uani 1 1 d .
H11 H -0.0299 0.3331 0.3857 0.034 Uiso 1 1 calc R
C12 C 0.0372(2) 0.1883(3) 0.3384(2) 0.0460(10) Uani 1 1 d .
H12A H 0.0677 0.1786 0.2945 0.069 Uiso 1 1 calc R
H12B H -0.0059 0.1243 0.3381 0.069 Uiso 1 1 calc R
H12C H 0.0707 0.1715 0.3797 0.069 Uiso 1 1 calc R
C13 C -0.0459(2) 0.3672(4) 0.2782(2) 0.0488(10) Uani 1 1 d .
H13A H -0.0631 0.4597 0.2829 0.073 Uiso 1 1 calc R
H13B H -0.0915 0.3087 0.2761 0.073 Uiso 1 1 calc R
H13C H -0.0153 0.3572 0.2344 0.073 Uiso 1 1 calc R
C14 C -0.06484(19) 0.7413(3) 0.43497(18) 0.0292(7) Uani 1 1 d .
C15 C -0.0748(2) 0.8918(3) 0.4372(2) 0.0393(9) Uani 1 1 d .
H15A H -0.0390 0.9332 0.4030 0.059 Uiso 1 1 calc R
H15B H -0.0631 0.9242 0.4853 0.059 Uiso 1 1 calc R
H15C H -0.1286 0.9148 0.4247 0.059 Uiso 1 1 calc R

loop_
_atom_site_aniso_label
_atom_site_aniso_U_11
_atom_site_aniso_U_22
_atom_site_aniso_U_33
_atom_site_aniso_U_23
_atom_site_aniso_U_13
_atom_site_aniso_U_12
Pd1 0.03162(19) 0.02200(18) 0.01822(17) 0.00091(15) 0.00352(15) 0.00213(15)
O1 0.0480(13) 0.0260(13) 0.0217(12) 0.0009(10) -0.0013(11) 0.0067(11)
O2 0.110(3) 0.0419(17) 0.064(2) -0.0080(16) -0.052(2) 0.0172(17)
N1 0.0292(14) 0.0273(15) 0.0237(14) -0.0055(12) 0.0000(12) -0.0031(12)
N2 0.0274(13) 0.0229(14) 0.0187(13) -0.0014(11) 0.0039(11) -0.0006(11)
C1 0.0290(16) 0.0220(16) 0.0222(16) 0.0009(13) -0.0020(13) 0.0019(14)
C2 0.0242(15) 0.0285(18) 0.0240(17) 0.0020(14) 0.0042(14) 0.0017(14)
C3 0.0284(18) 0.035(2) 0.041(2) -0.0022(17) 0.0045(16) -0.0074(15)
C4 0.0266(18) 0.051(2) 0.038(2) -0.0016(18) 0.0129(17) -0.0061(16)
C5 0.038(2) 0.052(2) 0.0267(19) -0.0052(17) 0.0104(16) -0.0015(17)
C6 0.0362(18) 0.0319(19) 0.0243(18) -0.0036(15) 0.0015(15) 0.0008(15)
C7 0.0240(15) 0.0241(16) 0.0220(17) -0.0004(13) 0.0025(13) 0.0015(13)
C8 0.0338(18) 0.037(2) 0.034(2) -0.0125(16) -0.0020(16) -0.0030(15)
C9 0.061(3) 0.078(4) 0.061(3) -0.024(3) -0.025(2) 0.012(3)
C10 0.060(3) 0.031(2) 0.066(3) -0.016(2) 0.013(2) -0.0080(19)
C11 0.0301(17) 0.0294(18) 0.0245(17) -0.0014(14) 0.0029(15) -0.0094(14)
C12 0.060(2) 0.025(2) 0.052(2) -0.0042(18) 0.010(2) -0.0101(18)
C13 0.039(2) 0.060(3) 0.047(2) 0.005(2) -0.0088(19) -0.0139(19)
C14 0.0297(17) 0.0267(17) 0.0312(19) -0.0012(15) -0.0033(15) 0.0033(14)
C15 0.049(2) 0.0274(19) 0.041(2) 0.0046(17) -0.0002(18) 0.0040(17)

loop_
_atom_type_symbol
_atom_type_description
_atom_type_scat_dispersion_real
_atom_type_scat_dispersion_imag
_atom_type_scat_source
C C 0.0033 0.0016 'International Tables Vol C Tables 4.2.6.8 and 6.1.1.4'
H H 0.0000 0.0000 'International Tables Vol C Tables 4.2.6.8 and 6.1.1.4'
N N 0.0061 0.0033 'International Tables Vol C Tables 4.2.6.8 and 6.1.1.4'
O O 0.0106 0.0060 'International Tables Vol C Tables 4.2.6.8 and 6.1.1.4'
Pd Pd -0.9988 1.0072 'International Tables Vol C Tables 4.2.6.8 and 6.1.1.4'

loop_
_geom_angle_atom_site_label_1
_geom_angle_atom_site_label_2
_geom_angle_atom_site_label_3
_geom_angle
_geom_angle_site_symmetry_1
_geom_angle_site_symmetry_3
O1 Pd1 O1 180.00(12) . 5_566
O1 Pd1 C1 88.23(10) . 5_566
O1 Pd1 C1 91.77(10) 5_566 5_566
O1 Pd1 C1 91.77(10) . .
O1 Pd1 C1 88.23(10) 5_566 .
C1 Pd1 C1 180.0 5_566 .
C14 O1 Pd1 122.8(2) . .
C1 N1 C2 110.6(3) . .
C1 N1 C8 123.0(3) . .
C2 N1 C8 126.4(3) . .
C1 N2 C7 110.7(3) . .
C1 N2 C11 122.8(3) . .
C7 N2 C11 126.4(2) . .
N2 C1 N1 106.5(3) . .
N2 C1 Pd1 126.0(2) . .
N1 C1 Pd1 127.4(2) . .
N1 C2 C3 132.8(3) . .
N1 C2 C7 106.4(3) . .
C3 C2 C7 120.8(3) . .
C4 C3 C2 117.8(3) . .
C3 C4 C5 120.7(3) . .
C6 C5 C4 122.7(3) . .
C5 C6 C7 116.3(3) . .
C6 C7 C2 121.6(3) . .
C6 C7 N2 132.6(3) . .
C2 C7 N2 105.8(3) . .
N1 C8 C9 110.8(3) . .
N1 C8 C10 111.2(3) . .
C9 C8 C10 113.2(3) . .
N2 C11 C12 111.5(3) . .
N2 C11 C13 110.6(3) . .
C12 C11 C13 113.2(3) . .
O2 C14 O1 125.9(3) . .
O2 C14 C15 120.9(3) . .
O1 C14 C15 113.1(3) . .

loop_
_geom_bond_atom_site_label_1
_geom_bond_atom_site_label_2
_geom_bond_distance
_geom_bond_site_symmetry_2
Pd1 O1 2.013(2) .
Pd1 O1 2.013(2) 5_566
Pd1 C1 2.032(3) 5_566
Pd1 C1 2.032(3) .
O1 C14 1.271(4) .
O2 C14 1.221(4) .
N1 C1 1.354(4) .
N1 C2 1.394(4) .
N1 C8 1.480(4) .
N2 C1 1.354(4) .
N2 C7 1.400(4) .
N2 C11 1.479(4) .
C2 C3 1.395(4) .
C2 C7 1.396(4) .
C3 C4 1.373(5) .
C4 C5 1.388(5) .
C5 C6 1.387(5) .
C6 C7 1.388(4) .
C8 C9 1.510(5) .
C8 C10 1.519(5) .
C11 C12 1.512(5) .
C11 C13 1.520(5) .
C14 C15 1.507(4) .
